data_4331921
loop_
_publ_author_name
'Kudo, Satoshi'
'Miyazaki, Akira'
'Enoki, Toshiaki'
'Golhen, St\'ephane'
'Ouahab, Lahc\`ene'
'Toita, Takashi'
'Yamada, Jun-ichi'

_publ_section_title
;
 Pressure Effect on Bulk Weak Ferromagnets:&#x00A0;
 (BDH-TTP)[M(isoq)2(NCS)4] (M = CrIII, FeIII; isoq = Isoquinoline)
;
_journal_issue 9
_journal_name_full 'Inorganic Chemistry'
_journal_page_first 3718
_journal_page_last 3725
_journal_paper_doi 10.1021/ic0518778
_journal_volume 45
_journal_year 2006
_chemical_formula_moiety 'C22 H14 Cr N6 S4, C10 H8 S8'
_chemical_formula_sum 'C32 H22 Cr N6 S12'
_chemical_formula_weight 927.28
_chemical_name_systematic
; 
 ? 
;
_space_group_IT_number 15
_symmetry_cell_setting monoclinic
_symmetry_space_group_name_Hall '-C 2yc'
_symmetry_space_group_name_H-M 'C 1 2/c 1'
_atom_sites_solution_hydrogens geom
_atom_sites_solution_primary direct
_atom_sites_solution_secondary difmap
_audit_creation_method SHELXL-97
_cell_angle_alpha 90.00
_cell_angle_beta 95.687(3)
_cell_angle_gamma 90.00
_cell_formula_units_Z 4
_cell_length_a 16.1944(11)
_cell_length_b 19.2325(12)
_cell_length_c 12.6558(10)
_cell_measurement_temperature 293(2)
_cell_volume 3922.4(5)
_computing_cell_refinement 'HKL Scalepack (Otwinowski & Minor 1997)'
_computing_data_collection 'Collect (Nonius BV, 1997-2000)'
_computing_data_reduction 'HKL Denzo and Scalepack (Otwinowski & Minor 1997)'
_computing_structure_refinement 'SHELXL-97 (Sheldrick, 1997)'
_computing_structure_solution 'SHELXS-97 (Sheldrick, 1990)'
_diffrn_ambient_temperature 293(2)
_diffrn_detector_area_resol_mean 9
_diffrn_measured_fraction_theta_full 0.998
_diffrn_measured_fraction_theta_max 0.998
_diffrn_measurement_device '95mm CCD camera on \k-goniostat'
_diffrn_measurement_device_type KappaCCD
_diffrn_measurement_method CCD
_diffrn_radiation_monochromator 'horizonally mounted graphite crystal'
_diffrn_radiation_source 'fine-focus sealed tube'
_diffrn_radiation_type MoK\a
_diffrn_radiation_wavelength 0.71073
_diffrn_reflns_av_R_equivalents 0.0419
_diffrn_reflns_av_sigmaI/netI 0.0733
_diffrn_reflns_limit_h_max 19
_diffrn_reflns_limit_h_min -19
_diffrn_reflns_limit_k_max 21
_diffrn_reflns_limit_k_min -22
_diffrn_reflns_limit_l_max 15
_diffrn_reflns_limit_l_min -15
_diffrn_reflns_number 6392
_diffrn_reflns_theta_full 25.04
_diffrn_reflns_theta_max 25.04
_diffrn_reflns_theta_min 2.12
_exptl_absorpt_coefficient_mu 0.965
_exptl_absorpt_correction_type empirical
_exptl_crystal_density_diffrn 1.570
_exptl_crystal_density_method 'not measured'
_exptl_crystal_F_000 1888
_refine_diff_density_max 0.319
_refine_diff_density_min -0.409
_refine_diff_density_rms 0.078
_refine_ls_extinction_method none
_refine_ls_goodness_of_fit_ref 1.014
_refine_ls_hydrogen_treatment mixed
_refine_ls_matrix_type full
_refine_ls_number_parameters 236
_refine_ls_number_reflns 3466
_refine_ls_number_restraints 0
_refine_ls_restrained_S_all 1.014
_refine_ls_R_factor_all 0.1077
_refine_ls_R_factor_gt 0.0537
_refine_ls_shift/su_max 0.000
_refine_ls_shift/su_mean 0.000
_refine_ls_structure_factor_coef Fsqd
_refine_ls_weighting_details 'calc w=1/[\s^2^(Fo^2^)+(0.0864P)^2^+0.0000P] where P=(Fo^2^+2Fc^2^)/3'
_refine_ls_weighting_scheme calc
_refine_ls_wR_factor_gt 0.1343
_refine_ls_wR_factor_ref 0.1683
_reflns_number_gt 1993
_reflns_number_total 3466
_reflns_threshold_expression >2sigma(I)
_cod_data_source_file ic0518778sup1.cif
_cod_data_source_block bdhcrrt
_cod_original_sg_symbol_H-M C2/c
_cod_database_code 4331921

loop_
_symmetry_equiv_pos_as_xyz
'x, y, z'
'-x, y, -z+1/2'
'x+1/2, y+1/2, z'
'-x+1/2, y+1/2, -z+1/2'
'-x, -y, -z'
'x, -y, z-1/2'
'-x+1/2, -y+1/2, -z'
'x+1/2, -y+1/2, z-1/2'

loop_
_atom_site_label
_atom_site_type_symbol
_atom_site_fract_x
_atom_site_fract_y
_atom_site_fract_z
_atom_site_U_iso_or_equiv
_atom_site_adp_type
_atom_site_occupancy
_atom_site_symmetry_multiplicity
_atom_site_calc_flag
_atom_site_refinement_flags
_atom_site_disorder_assembly
_atom_site_disorder_group
Cr Cr 0.2500 0.2500 0.0000 0.0464(3) Uani 1 2 d S . .
S1 S 0.49247(9) 0.39107(8) 0.00889(13) 0.0753(5) Uani 1 1 d . . .
S2 S 0.38780(10) 0.11836(8) -0.24598(12) 0.0782(5) Uani 1 1 d . . .
N1 N 0.3481(2) 0.3122(2) 0.0053(3) 0.0542(10) Uani 1 1 d . . .
N2 N 0.3000(2) 0.1901(2) -0.1029(3) 0.0555(10) Uani 1 1 d . . .
N3 N 0.3095(2) 0.1915(2) 0.1239(3) 0.0491(9) Uani 1 1 d . . .
C1 C 0.4082(3) 0.3449(2) 0.0070(4) 0.0515(12) Uani 1 1 d . . .
C2 C 0.3362(3) 0.1605(2) -0.1616(4) 0.0543(12) Uani 1 1 d . . .
C3 C 0.3501(3) 0.2211(3) 0.2067(4) 0.0566(12) Uani 1 1 d . . .
H3 H 0.3508 0.2694 0.2096 0.068 Uiso 1 1 calc R . .
C4 C 0.3928(3) 0.1844(2) 0.2918(4) 0.0523(12) Uani 1 1 d . . .
C5 C 0.4358(3) 0.2181(3) 0.3796(4) 0.0641(14) Uani 1 1 d . . .
H5 H 0.4367 0.2664 0.3833 0.077 Uiso 1 1 calc R . .
C6 C 0.4762(3) 0.1793(3) 0.4595(4) 0.0762(16) Uani 1 1 d . . .
H6 H 0.5044 0.2016 0.5175 0.091 Uiso 1 1 calc R . .
C7 C 0.4757(4) 0.1064(3) 0.4551(5) 0.0802(17) Uani 1 1 d . . .
H7 H 0.5041 0.0807 0.5094 0.096 Uiso 1 1 calc R . .
C8 C 0.4338(3) 0.0733(3) 0.3715(5) 0.0733(16) Uani 1 1 d . . .
H8 H 0.4325 0.0250 0.3702 0.088 Uiso 1 1 calc R . .
C9 C 0.3924(3) 0.1108(2) 0.2872(4) 0.0539(12) Uani 1 1 d . . .
C10 C 0.3485(3) 0.0811(3) 0.1979(4) 0.0637(14) Uani 1 1 d . . .
H10 H 0.3464 0.0329 0.1920 0.076 Uiso 1 1 calc R . .
C11 C 0.3091(3) 0.1201(2) 0.1198(4) 0.0565(13) Uani 1 1 d . . .
H11 H 0.2808 0.0981 0.0616 0.068 Uiso 1 1 calc R . .
S3 S 0.25996(9) 0.14163(7) 0.53205(11) 0.0679(4) Uani 1 1 d . A .
S4 S 0.16860(9) 0.22559(7) 0.36256(11) 0.0659(4) Uani 1 1 d . . .
S5 S 0.11272(9) 0.08787(8) 0.23839(11) 0.0712(4) Uani 1 1 d . . .
S6 S 0.21035(11) 0.00212(7) 0.39750(14) 0.0857(5) Uani 1 1 d . . .
C12 C 0.2715(3) 0.2301(3) 0.5390(4) 0.0582(13) Uani 1 1 d . . .
C13 C 0.1993(3) 0.1432(3) 0.4116(4) 0.0595(13) Uani 1 1 d . . .
C14 C 0.1766(3) 0.0844(3) 0.3560(4) 0.0589(13) Uani 1 1 d . A .
C15A C 0.1376(7) 0.0014(4) 0.1952(7) 0.075(3) Uani 0.705(13) 1 d P A 1
H15A H 0.0916 -0.0171 0.1488 0.090 Uiso 0.705(13) 1 calc PR A 1
H15B H 0.1860 0.0032 0.1557 0.090 Uiso 0.705(13) 1 calc PR A 1
C15B C 0.0923(17) -0.0035(11) 0.235(2) 0.075(3) Uani 0.295(13) 1 d P A 2
H15C H 0.0408 -0.0118 0.2665 0.090 Uiso 0.295(13) 1 calc PR A 2
H15D H 0.0843 -0.0185 0.1620 0.090 Uiso 0.295(13) 1 calc PR A 2
C16 C 0.1547(4) -0.0444(3) 0.2891(5) 0.0877(19) Uani 1 1 d . A .
H16A H 0.1872 -0.0841 0.2704 0.105 Uiso 1 1 calc R B 1
H16B H 0.1027 -0.0615 0.3111 0.105 Uiso 1 1 calc R B 1

loop_
_atom_site_aniso_label
_atom_site_aniso_U_11
_atom_site_aniso_U_22
_atom_site_aniso_U_33
_atom_site_aniso_U_23
_atom_site_aniso_U_13
_atom_site_aniso_U_12
Cr 0.0462(6) 0.0468(6) 0.0449(6) 0.0021(5) -0.0011(5) -0.0042(4)
S1 0.0632(9) 0.0759(10) 0.0848(11) 0.0028(8) -0.0024(7) -0.0216(7)
S2 0.0871(11) 0.0816(10) 0.0668(10) -0.0083(8) 0.0126(8) 0.0192(8)
N1 0.056(2) 0.055(2) 0.049(2) 0.0054(19) -0.003(2) -0.005(2)
N2 0.059(3) 0.056(2) 0.051(3) 0.000(2) 0.003(2) 0.0050(19)
N3 0.047(2) 0.053(2) 0.046(2) 0.0010(18) -0.0011(18) -0.0063(17)
C1 0.060(3) 0.049(3) 0.044(3) 0.000(2) -0.003(2) 0.002(2)
C2 0.056(3) 0.049(3) 0.054(3) 0.011(2) -0.012(3) -0.004(2)
C3 0.053(3) 0.056(3) 0.060(3) 0.002(3) 0.001(3) -0.006(2)
C4 0.040(3) 0.067(3) 0.050(3) 0.004(2) 0.001(2) -0.004(2)
C5 0.065(3) 0.073(3) 0.053(3) -0.002(3) -0.004(3) -0.012(3)
C6 0.069(4) 0.101(5) 0.054(3) 0.005(3) -0.016(3) -0.009(3)
C7 0.072(4) 0.093(5) 0.070(4) 0.020(3) -0.016(3) 0.004(3)
C8 0.073(4) 0.068(3) 0.074(4) 0.015(3) -0.015(3) 0.000(3)
C9 0.045(3) 0.058(3) 0.057(3) 0.004(2) -0.002(2) -0.005(2)
C10 0.071(4) 0.050(3) 0.068(4) 0.003(3) -0.003(3) -0.002(2)
C11 0.055(3) 0.054(3) 0.057(3) 0.000(2) -0.008(2) -0.008(2)
S3 0.0850(10) 0.0601(8) 0.0554(8) 0.0041(6) -0.0099(7) -0.0003(7)
S4 0.0754(9) 0.0645(8) 0.0547(8) 0.0020(6) -0.0097(7) 0.0004(7)
S5 0.0755(10) 0.0748(9) 0.0597(9) 0.0016(7) -0.0112(7) -0.0026(7)
S6 0.1093(13) 0.0605(9) 0.0809(11) 0.0116(8) -0.0233(9) -0.0050(8)
C12 0.060(3) 0.060(3) 0.053(3) 0.001(2) 0.000(2) 0.000(2)
C13 0.063(3) 0.062(3) 0.053(3) 0.002(3) 0.000(2) -0.005(2)
C14 0.059(3) 0.065(3) 0.053(3) 0.003(3) 0.003(2) -0.007(2)
C15A 0.091(8) 0.068(4) 0.063(6) -0.008(4) -0.002(5) -0.031(5)
C15B 0.091(8) 0.068(4) 0.063(6) -0.008(4) -0.002(5) -0.031(5)
C16 0.098(5) 0.068(4) 0.092(5) 0.002(3) -0.012(4) -0.010(3)

loop_
_atom_type_symbol
_atom_type_description
_atom_type_scat_dispersion_real
_atom_type_scat_dispersion_imag
_atom_type_scat_source
C C 0.0033 0.0016 'International Tables Vol C Tables 4.2.6.8 and 6.1.1.4'
H H 0.0000 0.0000 'International Tables Vol C Tables 4.2.6.8 and 6.1.1.4'
Cr Cr 0.3209 0.6236 'International Tables Vol C Tables 4.2.6.8 and 6.1.1.4'
N N 0.0061 0.0033 'International Tables Vol C Tables 4.2.6.8 and 6.1.1.4'
S S 0.1246 0.1234 'International Tables Vol C Tables 4.2.6.8 and 6.1.1.4'

loop_
_geom_angle_atom_site_label_1
_geom_angle_atom_site_label_2
_geom_angle_atom_site_label_3
_geom_angle
_geom_angle_site_symmetry_1
_geom_angle_site_symmetry_3
N2 Cr N2 180.0 7 .
N2 Cr N1 90.27(16) 7 .
N2 Cr N1 89.73(16) . .
N2 Cr N1 89.73(16) 7 7
N2 Cr N1 90.27(16) . 7
N1 Cr N1 180.0 . 7
N2 Cr N3 90.45(15) 7 .
N2 Cr N3 89.55(15) . .
N1 Cr N3 89.47(14) . .
N1 Cr N3 90.53(14) 7 .
N2 Cr N3 89.55(15) 7 7
N2 Cr N3 90.45(15) . 7
N1 Cr N3 90.53(14) . 7
N1 Cr N3 89.47(14) 7 7
N3 Cr N3 180.0 . 7
C1 N1 Cr 175.8(4) . .
C2 N2 Cr 172.3(4) . .
C3 N3 C11 117.7(4) . .
C3 N3 Cr 121.6(3) . .
C11 N3 Cr 120.7(3) . .
N1 C1 S1 179.8(5) . .
N2 C2 S2 179.8(5) . .
N3 C3 C4 124.2(5) . .
C5 C4 C3 122.5(5) . .
C5 C4 C9 119.5(4) . .
C3 C4 C9 118.0(4) . .
C6 C5 C4 119.6(5) . .
C5 C6 C7 121.0(5) . .
C8 C7 C6 120.0(5) . .
C7 C8 C9 121.2(5) . .
C10 C9 C8 125.0(5) . .
C10 C9 C4 116.2(4) . .
C8 C9 C4 118.8(5) . .
C11 C10 C9 122.1(5) . .
C10 C11 N3 121.8(4) . .
C12 S3 C13 94.5(2) . .
C12 S4 C13 94.1(2) 7_556 .
C14 S5 C15B 94.2(7) . .
C14 S5 C15A 95.3(3) . .
C15B S5 C15A 30.3(8) . .
C14 S6 C16 95.9(3) . .
C12 C12 S3 117.9(5) 7_556 .
C12 C12 S4 116.7(5) 7_556 7_556
S3 C12 S4 125.3(3) . 7_556
C14 C13 S3 122.7(4) . .
C14 C13 S4 120.9(4) . .
S3 C13 S4 116.3(3) . .
C13 C14 S5 121.4(4) . .
C13 C14 S6 122.6(4) . .
S5 C14 S6 116.1(3) . .
C16 C15A S5 109.4(6) . .
C16 C15B S5 114.7(14) . .
C15B C16 C15A 37.9(10) . .
C15B C16 S6 111.9(9) . .
C15A C16 S6 110.8(5) . .

loop_
_geom_bond_atom_site_label_1
_geom_bond_atom_site_label_2
_geom_bond_distance
_geom_bond_site_symmetry_2
Cr N2 1.972(4) 7
Cr N2 1.972(4) .
Cr N1 1.984(4) .
Cr N1 1.984(4) 7
Cr N3 2.086(4) .
Cr N3 2.086(4) 7
S1 C1 1.625(5) .
S2 C2 1.635(6) .
N1 C1 1.159(5) .
N2 C2 1.142(6) .
N3 C3 1.311(6) .
N3 C11 1.374(6) .
C3 C4 1.410(6) .
C4 C5 1.410(6) .
C4 C9 1.417(7) .
C5 C6 1.370(7) .
C6 C7 1.404(8) .
C7 C8 1.357(8) .
C8 C9 1.402(7) .
C9 C10 1.396(7) .
C10 C11 1.349(7) .
S3 C12 1.713(5) .
S3 C13 1.730(5) .
S4 C12 1.726(5) 7_556
S4 C13 1.755(5) .
S5 C14 1.727(5) .
S5 C15B 1.79(2) .
S5 C15A 1.809(9) .
S6 C14 1.739(5) .
S6 C16 1.802(6) .
C12 C12 1.383(10) 7_556
C12 S4 1.726(5) 7_556
C13 C14 1.364(7) .
C15A C16 1.484(11) .
C15B C16 1.40(2) .
